data_2217378
loop_
_publ_author_name
'Takao, Koichiro'
'Ikeda, Yasuhisa'

_publ_section_title
;
 Di-\m-chlorido-bis[chloridobis(dimethyl sulfoxide)dioxidouranium(VI)]
;
_journal_coeditor_code XU2386
_journal_issue 1
_journal_name_full 'Acta Crystallographica Section E'
_journal_page_first m107
_journal_page_last m107
_journal_paper_doi 10.1107/S1600536807064264
_journal_volume 64
_journal_year 2008
_chemical_formula_iupac '[U2 Cl4 O4 (C2 H6 O S)4]'
_chemical_formula_moiety 'C8 H24 Cl4 O8 S4 U2'
_chemical_formula_sum 'C8 H24 Cl4 O8 S4 U2'
_chemical_formula_weight 994.37
_chemical_name_systematic
;
Di-\m-chlorido-bis[chloridobis(dimethyl sulfoxide)dioxidouranium(VI)]
;
_space_group_IT_number 14
_symmetry_cell_setting monoclinic
_symmetry_space_group_name_Hall '-P 2ybc'
_symmetry_space_group_name_H-M 'P 1 21/c 1'
_atom_sites_solution_hydrogens geom
_atom_sites_solution_primary direct
_atom_sites_solution_secondary difmap
_audit_creation_method SHELXL-97
_cell_angle_alpha 90.00
_cell_angle_beta 97.72(2)
_cell_angle_gamma 90.00
_cell_formula_units_Z 2
_cell_length_a 9.172(3)
_cell_length_b 12.833(4)
_cell_length_c 10.691(2)
_cell_measurement_reflns_used 10519
_cell_measurement_temperature 173(2)
_cell_measurement_theta_max 27.5
_cell_measurement_theta_min 3.1
_cell_volume 1247.0(6)
_computing_cell_refinement 'PROCESS-AUTO (Rigaku/MSC, 2000-2006)'
_computing_data_collection 'PROCESS-AUTO (Rigaku/MSC, 2000-2006)'
_computing_data_reduction 'CrystalStructure (Rigaku/MSC, 2000-2006)'
_computing_molecular_graphics 'ORTEPIII (Farrugia, 1997)'
_computing_publication_material 'CrystalStructure (Rigaku/MSC)'
_computing_structure_refinement 'SHELXL97 (Sheldrick, 1997)'
_computing_structure_solution 'SIR92 (Altomare et al. 1994)'
_diffrn_ambient_temperature 173(2)
_diffrn_detector_area_resol_mean 10.00
_diffrn_measured_fraction_theta_full 0.998
_diffrn_measured_fraction_theta_max 0.998
_diffrn_measurement_device_type 'Rigaku R-AXIS RAPID IP'
_diffrn_measurement_method \w
_diffrn_radiation_monochromator graphite
_diffrn_radiation_source 'fine-focus sealed tube'
_diffrn_radiation_type MoK\a
_diffrn_radiation_wavelength 0.71075
_diffrn_reflns_av_R_equivalents 0.0837
_diffrn_reflns_av_sigmaI/netI 0.0593
_diffrn_reflns_limit_h_max 11
_diffrn_reflns_limit_h_min -11
_diffrn_reflns_limit_k_max 15
_diffrn_reflns_limit_k_min -16
_diffrn_reflns_limit_l_max 13
_diffrn_reflns_limit_l_min -13
_diffrn_reflns_number 10244
_diffrn_reflns_theta_full 27.48
_diffrn_reflns_theta_max 27.48
_diffrn_reflns_theta_min 3.17
_exptl_absorpt_coefficient_mu 13.762
_exptl_absorpt_correction_T_max 0.128
_exptl_absorpt_correction_T_min 0.051
_exptl_absorpt_correction_type multi-scan
_exptl_absorpt_process_details '(Higashi, 1999)'
_exptl_crystal_colour yellow
_exptl_crystal_density_diffrn 2.648
_exptl_crystal_density_method 'not measured'
_exptl_crystal_description block
_exptl_crystal_F_000 904
_exptl_crystal_size_max 0.33
_exptl_crystal_size_mid 0.21
_exptl_crystal_size_min 0.15
_refine_diff_density_max 2.539
_refine_diff_density_min -2.248
_refine_ls_extinction_coef 0.0012(2)
_refine_ls_extinction_expression Fc^*^=kFc[1+0.001xFc^2^\l^3^/sin(2\q)]^-1/4^
_refine_ls_extinction_method SHELXL
_refine_ls_goodness_of_fit_ref 1.103
_refine_ls_hydrogen_treatment constr
_refine_ls_matrix_type full
_refine_ls_number_parameters 120
_refine_ls_number_reflns 2849
_refine_ls_number_restraints 0
_refine_ls_restrained_S_all 1.103
_refine_ls_R_factor_all 0.0555
_refine_ls_R_factor_gt 0.0427
_refine_ls_shift/su_max 0.001
_refine_ls_shift/su_mean 0.000
_refine_ls_structure_factor_coef Fsqd
_refine_ls_weighting_details 'calc w=1/[\s^2^(Fo^2^)+(0.0595P)^2^] where P=(Fo^2^+2Fc^2^)/3'
_refine_ls_weighting_scheme calc
_refine_ls_wR_factor_gt 0.1061
_refine_ls_wR_factor_ref 0.1110
_reflns_number_gt 2330
_reflns_number_total 2849
_reflns_threshold_expression I>2\s(I)
_cod_data_source_file xu2386.cif
_cod_data_source_block I
_cod_original_sg_symbol_H-M 'P 21/c'
_cod_database_code 2217378
_cod_database_fobs_code 2217378

loop_
_symmetry_equiv_pos_as_xyz
'x, y, z'
'-x, y+1/2, -z+1/2'
'-x, -y, -z'
'x, -y-1/2, z-1/2'

loop_
_atom_site_type_symbol
_atom_site_label
_atom_site_fract_x
_atom_site_fract_y
_atom_site_fract_z
_atom_site_U_iso_or_equiv
_atom_site_adp_type
_atom_site_calc_flag
_atom_site_refinement_flags
_atom_site_occupancy
U U1 0.78418(3) 0.51860(2) 0.35047(3) 0.02280(14) Uani d . 1
Cl Cl1 0.9986(2) 0.37721(17) 0.4687(2) 0.0309(5) Uani d . 1
Cl Cl2 0.5528(3) 0.5489(2) 0.1718(2) 0.0381(5) Uani d . 1
S S1 0.7780(2) 0.28472(17) 0.1748(2) 0.0279(5) Uani d . 1
S S2 0.8069(3) 0.78684(18) 0.3045(2) 0.0319(5) Uani d . 1
O O1 0.6738(8) 0.4945(5) 0.4683(6) 0.0310(14) Uani d . 1
O O2 0.8996(8) 0.5398(5) 0.2345(6) 0.0327(15) Uani d . 1
O O3 0.7203(7) 0.3496(5) 0.2783(5) 0.0280(13) Uani d . 1
O O4 0.7311(7) 0.6977(5) 0.3661(5) 0.0296(14) Uani d . 1
C C1 0.7963(11) 0.1587(7) 0.2424(9) 0.037(2) Uani d . 1
H H1A 0.8810 0.1575 0.3089 0.044 Uiso calc R 1
H H1B 0.8112 0.1077 0.1771 0.044 Uiso calc R 1
H H1C 0.7068 0.1412 0.2788 0.044 Uiso calc R 1
C C2 0.6207(11) 0.2632(8) 0.0621(8) 0.038(2) Uani d . 1
H H2A 0.5958 0.3275 0.0145 0.045 Uiso calc R 1
H H2B 0.5377 0.2424 0.1055 0.045 Uiso calc R 1
H H2C 0.6416 0.2078 0.0039 0.045 Uiso calc R 1
C C3 0.8216(13) 0.8880(8) 0.4207(9) 0.047(3) Uani d . 1
H H3A 0.8973 0.8694 0.4907 0.057 Uiso calc R 1
H H3B 0.7269 0.8965 0.4523 0.057 Uiso calc R 1
H H3C 0.8487 0.9534 0.3826 0.057 Uiso calc R 1
C C4 0.6660(13) 0.8391(8) 0.1913(8) 0.044(3) Uani d . 1
H H4A 0.6462 0.7909 0.1199 0.053 Uiso calc R 1
H H4B 0.6980 0.9064 0.1612 0.053 Uiso calc R 1
H H4C 0.5762 0.8488 0.2303 0.053 Uiso calc R 1

loop_
_atom_site_aniso_label
_atom_site_aniso_U_11
_atom_site_aniso_U_22
_atom_site_aniso_U_33
_atom_site_aniso_U_12
_atom_site_aniso_U_13
_atom_site_aniso_U_23
U1 0.0247(2) 0.0179(2) 0.0251(2) 0.00006(13) 0.00058(12) 0.00017(11)
Cl1 0.0314(12) 0.0197(11) 0.0385(11) 0.0033(9) -0.0067(8) -0.0050(8)
Cl2 0.0366(13) 0.0324(13) 0.0412(13) 0.0003(10) -0.0095(9) 0.0021(10)
S1 0.0264(12) 0.0235(12) 0.0338(11) -0.0005(9) 0.0040(8) -0.0015(8)
S2 0.0318(13) 0.0245(12) 0.0395(12) 0.0020(9) 0.0052(9) 0.0044(9)
O1 0.036(4) 0.025(3) 0.032(3) -0.001(3) 0.004(3) -0.003(2)
O2 0.036(4) 0.033(4) 0.029(3) -0.003(3) 0.004(2) 0.000(3)
O3 0.032(4) 0.023(3) 0.027(3) 0.000(3) 0.000(2) -0.003(2)
O4 0.038(4) 0.014(3) 0.036(3) 0.002(3) 0.004(2) 0.002(2)
C1 0.038(6) 0.020(5) 0.051(6) 0.010(4) 0.001(4) -0.002(4)
C2 0.043(6) 0.037(6) 0.030(5) 0.008(5) -0.007(4) -0.002(4)
C3 0.051(7) 0.027(6) 0.061(7) -0.013(5) -0.001(5) -0.001(5)
C4 0.055(7) 0.041(6) 0.036(5) 0.011(5) 0.001(4) 0.018(4)

loop_
_atom_type_symbol
_atom_type_description
_atom_type_scat_dispersion_real
_atom_type_scat_dispersion_imag
_atom_type_scat_source
C C 0.0033 0.0016 'International Tables Vol C Tables 4.2.6.8 and 6.1.1.4'
Cl Cl 0.1484 0.1585 'International Tables Vol C Tables 4.2.6.8 and 6.1.1.4'
H H 0.0000 0.0000 'International Tables Vol C Tables 4.2.6.8 and 6.1.1.4'
O O 0.0106 0.0060 'International Tables Vol C Tables 4.2.6.8 and 6.1.1.4'
S S 0.1246 0.1234 'International Tables Vol C Tables 4.2.6.8 and 6.1.1.4'
U U -9.6767 9.6646 'International Tables Vol C Tables 4.2.6.8 and 6.1.1.4'

loop_
_geom_angle_atom_site_label_1
_geom_angle_atom_site_label_2
_geom_angle_atom_site_label_3
_geom_angle_site_symmetry_3
_geom_angle
O1 U1 O2 . 178.0(3)
O1 U1 O3 . 86.0(2)
O2 U1 O3 . 93.4(2)
O1 U1 O4 . 88.6(3)
O2 U1 O4 . 92.8(3)
O3 U1 O4 . 151.3(2)
O1 U1 Cl2 . 93.4(2)
O2 U1 Cl2 . 88.2(2)
O3 U1 Cl2 . 76.21(15)
O4 U1 Cl2 . 76.03(16)
O1 U1 Cl1 . 90.0(2)
O2 U1 Cl1 . 88.1(2)
O3 U1 Cl1 . 71.59(15)
O4 U1 Cl1 . 136.62(15)
Cl2 U1 Cl1 . 147.29(7)
O1 U1 Cl1 3_766 90.8(2)
O2 U1 Cl1 3_766 88.5(2)
O3 U1 Cl1 3_766 139.54(15)
O4 U1 Cl1 3_766 68.58(15)
Cl2 U1 Cl1 3_766 144.24(7)
Cl1 U1 Cl1 3_766 68.09(7)
U1 Cl1 U1 3_766 111.91(7)
O3 S1 C1 . 102.9(4)
O3 S1 C2 . 104.3(4)
C1 S1 C2 . 99.2(5)
O4 S2 C4 . 104.1(5)
O4 S2 C3 . 103.9(4)
C4 S2 C3 . 100.3(5)
S1 O3 U1 . 130.0(4)
S2 O4 U1 . 125.9(4)
S1 C1 H1A . 109.5
S1 C1 H1B . 109.5
H1A C1 H1B . 109.5
S1 C1 H1C . 109.5
H1A C1 H1C . 109.5
H1B C1 H1C . 109.5
S1 C2 H2A . 109.5
S1 C2 H2B . 109.5
H2A C2 H2B . 109.5
S1 C2 H2C . 109.5
H2A C2 H2C . 109.5
H2B C2 H2C . 109.5
S2 C3 H3A . 109.5
S2 C3 H3B . 109.5
H3A C3 H3B . 109.5
S2 C3 H3C . 109.5
H3A C3 H3C . 109.5
H3B C3 H3C . 109.5
S2 C4 H4A . 109.5
S2 C4 H4B . 109.5
H4A C4 H4B . 109.5
S2 C4 H4C . 109.5
H4A C4 H4C . 109.5
H4B C4 H4C . 109.5

loop_
_geom_bond_atom_site_label_1
_geom_bond_atom_site_label_2
_geom_bond_site_symmetry_2
_geom_bond_distance
_geom_bond_publ_flag
U1 O1 . 1.746(7) y
U1 O2 . 1.757(6) y
U1 O3 . 2.349(6) y
U1 O4 . 2.360(6) y
U1 Cl2 . 2.686(2) y
U1 Cl1 . 2.844(2) y
U1 Cl1 3_766 2.909(2) y
Cl1 U1 3_766 2.909(2) ?
U1 U1 3_766 4.7669(16) y
Cl1 Cl1 3_766 3.221(3) y
S1 O3 . 1.535(6) ?
S1 C1 . 1.770(9) ?
S1 C2 . 1.773(9) ?
S2 O4 . 1.533(6) ?
S2 C4 . 1.779(9) ?
S2 C3 . 1.789(10) ?
C1 H1A . 0.9800 ?
C1 H1B . 0.9800 ?
C1 H1C . 0.9800 ?
C2 H2A . 0.9800 ?
C2 H2B . 0.9800 ?
C2 H2C . 0.9800 ?
C3 H3A . 0.9800 ?
C3 H3B . 0.9800 ?
C3 H3C . 0.9800 ?
C4 H4A . 0.9800 ?
C4 H4B . 0.9800 ?
C4 H4C . 0.9800 ?

loop_
_geom_torsion_atom_site_label_1
_geom_torsion_atom_site_label_2
_geom_torsion_atom_site_label_3
_geom_torsion_atom_site_label_4
_geom_torsion_site_symmetry_1
_geom_torsion_site_symmetry_4
_geom_torsion
O1 U1 Cl1 U1 . 3_766 -90.9(2)
O2 U1 Cl1 U1 . 3_766 89.2(2)
O3 U1 Cl1 U1 . 3_766 -176.64(17)
O4 U1 Cl1 U1 . 3_766 -2.9(3)
Cl2 U1 Cl1 U1 . 3_766 172.88(11)
Cl1 U1 Cl1 U1 3_766 3_766 0.0
C1 S1 O3 U1 . . 138.5(5)
C2 S1 O3 U1 . . -118.4(5)
O1 U1 O3 S1 . . -172.8(5)
O2 U1 O3 S1 . . 5.3(5)
O4 U1 O3 S1 . . 107.4(5)
Cl2 U1 O3 S1 . . 92.7(4)
Cl1 U1 O3 S1 . . -81.5(4)
Cl1 U1 O3 S1 3_766 . -86.3(4)
C4 S2 O4 U1 . . 113.6(5)
C3 S2 O4 U1 . . -141.8(5)
O1 U1 O4 S2 . . 169.6(5)
O2 U1 O4 S2 . . -9.0(5)
O3 U1 O4 S2 . . -111.3(5)
Cl2 U1 O4 S2 . . -96.5(4)
Cl1 U1 O4 S2 . . 81.1(4)
Cl1 U1 O4 S2 3_766 . 78.3(4)
